data_2239434
loop_
_publ_author_name
'Raghuvarman, B.'
'Srinivasan, J.'
'Bakthadoss, M.'
'Aravindhan, S.'

_publ_section_title
;
 Methyl
 1-phenyl-3-<i>p</i>-tolyl-1,9b-dihydro-3<i>H</i>-chromeno[4,3-<i>c</i>]isoxazole-3a(4<i>H</i>)-carboxylate
;
_journal_coeditor_code SU2676
_journal_issue 3
_journal_name_full 'Acta Crystallographica Section E'
_journal_page_first o281
_journal_page_last o282
_journal_paper_doi 10.1107/S1600536814002438
_journal_volume 70
_journal_year 2014
_chemical_formula_iupac 'C25 H23 N O4'
_chemical_formula_moiety 'C25 H23 N O4'
_chemical_formula_sum 'C25 H23 N O4'
_chemical_formula_weight 401.44
_chemical_name_systematic
'Methyl 1-phenyl-3-<i>p</i>-tolyl-1,9b-dihydro-3<i>H</i>-chromeno[4,3-<i>c</i>]isoxazole-3a(4<i>H</i>)-carboxylate'
_space_group_IT_number 14
_symmetry_cell_setting monoclinic
_symmetry_space_group_name_Hall '-P 2yn'
_symmetry_space_group_name_H-M 'P 1 21/n 1'
_atom_sites_solution_hydrogens geom
_atom_sites_solution_primary direct
_atom_sites_solution_secondary difmap
_audit_creation_method SHELXL-97
_cell_angle_alpha 90.00
_cell_angle_beta 110.456(3)
_cell_angle_gamma 90.00
_cell_formula_units_Z 4
_cell_length_a 14.0674(7)
_cell_length_b 7.8105(4)
_cell_length_c 19.7680(9)
_cell_measurement_reflns_used 3415
_cell_measurement_temperature 293(2)
_cell_measurement_theta_max 28.36
_cell_measurement_theta_min 1.55
_cell_volume 2035.01(18)
_computing_cell_refinement '<i>SAINT</i> (Bruker, 2008)'
_computing_data_collection '<i>APEX2</i> (Bruker, 2008)'
_computing_data_reduction '<i>SAINT</i> (Bruker, 2008)'
_computing_molecular_graphics '<i>ORTEP-3 for Windows</i>  (Farrugia, 2012)'
_computing_publication_material '<i>SHELXL97</i> (Sheldrick, 2008) and <i>PLATON</i> (Spek, 2009)'
_computing_structure_refinement '<i>SHELXL97</i> (Sheldrick, 2008)'
_computing_structure_solution '<i>SHELXS97</i> (Sheldrick, 2008)'
_diffrn_ambient_temperature 293(2)
_diffrn_measured_fraction_theta_full 0.997
_diffrn_measured_fraction_theta_max 0.997
_diffrn_measurement_device_type 'Bruker SMART APEXII CCD'
_diffrn_measurement_method '\w and \f scans'
_diffrn_radiation_monochromator graphite
_diffrn_radiation_source 'fine-focus sealed tube'
_diffrn_radiation_type MoK\a
_diffrn_radiation_wavelength 0.71073
_diffrn_reflns_av_R_equivalents 0.0352
_diffrn_reflns_av_sigmaI/netI 0.0354
_diffrn_reflns_limit_h_max 16
_diffrn_reflns_limit_h_min -18
_diffrn_reflns_limit_k_max 8
_diffrn_reflns_limit_k_min -10
_diffrn_reflns_limit_l_max 26
_diffrn_reflns_limit_l_min -26
_diffrn_reflns_number 18922
_diffrn_reflns_theta_full 28.36
_diffrn_reflns_theta_max 28.36
_diffrn_reflns_theta_min 1.55
_exptl_absorpt_coefficient_mu 0.089
_exptl_absorpt_correction_T_max 0.985
_exptl_absorpt_correction_T_min 0.981
_exptl_absorpt_correction_type multi-scan
_exptl_absorpt_process_details '(<i>SADABS</i>; Bruker, 2008)'
_exptl_crystal_colour colourless
_exptl_crystal_density_diffrn 1.310
_exptl_crystal_density_method 'not measured'
_exptl_crystal_description block
_exptl_crystal_F_000 848
_exptl_crystal_size_max 0.22
_exptl_crystal_size_mid 0.19
_exptl_crystal_size_min 0.17
_refine_diff_density_max 0.348
_refine_diff_density_min -0.387
_refine_ls_extinction_method none
_refine_ls_goodness_of_fit_ref 1.017
_refine_ls_hydrogen_treatment constr
_refine_ls_matrix_type full
_refine_ls_number_parameters 273
_refine_ls_number_reflns 5086
_refine_ls_number_restraints 0
_refine_ls_restrained_S_all 1.017
_refine_ls_R_factor_all 0.0801
_refine_ls_R_factor_gt 0.0508
_refine_ls_shift/su_max 0.000
_refine_ls_shift/su_mean 0.000
_refine_ls_structure_factor_coef Fsqd
_refine_ls_weighting_details 'calc w=1/[\s^2^(Fo^2^)+(0.0678P)^2^+0.5852P] where P=(Fo^2^+2Fc^2^)/3'
_refine_ls_weighting_scheme calc
_refine_ls_wR_factor_gt 0.1302
_refine_ls_wR_factor_ref 0.1509
_reflns_number_gt 3415
_reflns_number_total 5086
_reflns_threshold_expression I>2sigma(I)
_cod_data_source_file su2676sup1.cif
_cod_data_source_block I
_cod_original_cell_volume 2035.01(17)
_cod_original_sg_symbol_H-M 'P 21/n'
_cod_database_code 2239434
_cod_database_fobs_code 2239434

loop_
_symmetry_equiv_pos_as_xyz
'x, y, z'
'-x+1/2, y+1/2, -z+1/2'
'-x, -y, -z'
'x-1/2, -y-1/2, z-1/2'

loop_
_atom_site_type_symbol
_atom_site_label
_atom_site_fract_x
_atom_site_fract_y
_atom_site_fract_z
_atom_site_U_iso_or_equiv
_atom_site_adp_type
_atom_site_calc_flag
_atom_site_refinement_flags
_atom_site_occupancy
_atom_site_symmetry_multiplicity
C C1 0.28173(13) 0.2285(2) 0.03324(9) 0.0428(4) Uani d . 1 1
C C2 0.21242(16) 0.2949(3) -0.03043(10) 0.0549(5) Uani d . 1 1
H H2 0.1432 0.2921 -0.0385 0.066 Uiso calc R 1 1
C C3 0.24774(18) 0.3646(3) -0.08108(10) 0.0641(6) Uani d . 1 1
H H3 0.2020 0.4092 -0.1236 0.077 Uiso calc R 1 1
C C4 0.35030(19) 0.3690(3) -0.06946(10) 0.0610(6) Uani d . 1 1
H H4 0.3737 0.4181 -0.1036 0.073 Uiso calc R 1 1
C C5 0.41795(16) 0.3000(2) -0.00667(10) 0.0499(5) Uani d . 1 1
H H5 0.4870 0.3013 0.0007 0.060 Uiso calc R 1 1
C C6 0.38480(13) 0.2284(2) 0.04573(9) 0.0396(4) Uani d . 1 1
C C7 0.46000(12) 0.1483(2) 0.11273(8) 0.0362(4) Uani d . 1 1
H H7 0.4920 0.0503 0.0983 0.043 Uiso calc R 1 1
C C8 0.41150(12) 0.0860(2) 0.16788(8) 0.0354(4) Uani d . 1 1
C C9 0.31056(13) 0.1770(2) 0.15550(9) 0.0433(4) Uani d . 1 1
H H9A 0.2788 0.1283 0.1874 0.052 Uiso calc R 1 1
H H9B 0.3234 0.2971 0.1677 0.052 Uiso calc R 1 1
C C10 0.49094(12) 0.1477(2) 0.24007(8) 0.0363(4) Uani d . 1 1
H H10 0.5482 0.0676 0.2548 0.044 Uiso calc R 1 1
C C11 0.64415(12) 0.2269(2) 0.16687(9) 0.0366(4) Uani d . 1 1
C C12 0.67274(15) 0.1419(2) 0.11511(10) 0.0486(4) Uani d . 1 1
H H12 0.6236 0.1026 0.0729 0.058 Uiso calc R 1 1
C C13 0.77511(17) 0.1158(3) 0.12682(13) 0.0592(6) Uani d . 1 1
H H13 0.7940 0.0584 0.0923 0.071 Uiso calc R 1 1
C C14 0.84856(16) 0.1735(3) 0.18855(13) 0.0594(5) Uani d . 1 1
H H14 0.9168 0.1567 0.1956 0.071 Uiso calc R 1 1
C C15 0.82042(14) 0.2561(3) 0.23968(12) 0.0544(5) Uani d . 1 1
H H15 0.8701 0.2944 0.2818 0.065 Uiso calc R 1 1
C C16 0.71910(13) 0.2836(2) 0.22953(10) 0.0435(4) Uani d . 1 1
H H16 0.7012 0.3401 0.2647 0.052 Uiso calc R 1 1
C C17 0.45771(12) 0.1822(2) 0.30376(8) 0.0387(4) Uani d . 1 1
C C18 0.43833(14) 0.3468(2) 0.32141(10) 0.0469(4) Uani d . 1 1
H H18 0.4412 0.4378 0.2919 0.056 Uiso calc R 1 1
C C19 0.41461(14) 0.3771(3) 0.38296(10) 0.0529(5) Uani d . 1 1
H H19 0.4031 0.4887 0.3946 0.063 Uiso calc R 1 1
C C20 0.40780(14) 0.2438(3) 0.42726(10) 0.0526(5) Uani d . 1 1
C C21 0.42430(16) 0.0803(3) 0.40799(10) 0.0591(5) Uani d . 1 1
H H21 0.4178 -0.0114 0.4361 0.071 Uiso calc R 1 1
C C22 0.45034(15) 0.0490(3) 0.34767(9) 0.0516(5) Uani d . 1 1
H H22 0.4630 -0.0626 0.3367 0.062 Uiso calc R 1 1
C C23 0.3852(2) 0.2806(4) 0.49513(12) 0.0751(7) Uani d . 1 1
H H23A 0.3697 0.1754 0.5142 0.113 Uiso calc R 1 1
H H23B 0.3282 0.3567 0.4840 0.113 Uiso calc R 1 1
H H23C 0.4433 0.3329 0.5303 0.113 Uiso calc R 1 1
C C24 0.39583(14) -0.1064(2) 0.16638(9) 0.0438(4) Uani d . 1 1
C C25 0.3720(2) -0.3606(3) 0.09983(16) 0.0832(8) Uani d . 1 1
H H25A 0.4320 -0.4181 0.1303 0.125 Uiso calc R 1 1
H H25B 0.3570 -0.3961 0.0507 0.125 Uiso calc R 1 1
H H25C 0.3161 -0.3891 0.1149 0.125 Uiso calc R 1 1
N N1 0.54050(10) 0.27177(18) 0.15286(7) 0.0368(3) Uani d . 1 1
O O1 0.24239(9) 0.16260(17) 0.08243(6) 0.0490(3) Uani d . 1 1
O O2 0.52327(8) 0.30692(14) 0.21877(6) 0.0401(3) Uani d . 1 1
O O3 0.3903(2) -0.1874(2) 0.21509(9) 0.1145(9) Uani d . 1 1
O O4 0.38844(14) -0.17740(17) 0.10527(8) 0.0697(5) Uani d . 1 1

loop_
_atom_site_aniso_label
_atom_site_aniso_U_11
_atom_site_aniso_U_22
_atom_site_aniso_U_33
_atom_site_aniso_U_12
_atom_site_aniso_U_13
_atom_site_aniso_U_23
C1 0.0519(10) 0.0355(9) 0.0363(8) -0.0049(7) 0.0094(7) -0.0022(7)
C2 0.0565(11) 0.0533(12) 0.0436(10) 0.0008(9) 0.0034(8) -0.0021(8)
C3 0.0841(16) 0.0579(13) 0.0360(9) 0.0009(11) 0.0030(9) 0.0054(9)
C4 0.0884(16) 0.0548(13) 0.0381(9) -0.0088(11) 0.0201(10) 0.0060(9)
C5 0.0642(12) 0.0465(11) 0.0398(9) -0.0085(9) 0.0190(8) -0.0005(8)
C6 0.0525(10) 0.0304(8) 0.0339(8) -0.0071(7) 0.0126(7) -0.0040(6)
C7 0.0435(9) 0.0304(8) 0.0351(8) -0.0050(7) 0.0140(7) -0.0030(6)
C8 0.0408(8) 0.0336(9) 0.0314(7) -0.0032(7) 0.0123(6) -0.0007(6)
C9 0.0420(9) 0.0505(11) 0.0367(8) -0.0014(8) 0.0130(7) 0.0019(7)
C10 0.0375(8) 0.0362(9) 0.0354(8) -0.0007(7) 0.0133(6) -0.0040(7)
C11 0.0425(9) 0.0313(8) 0.0410(8) -0.0024(7) 0.0208(7) 0.0022(7)
C12 0.0606(11) 0.0467(11) 0.0483(10) -0.0032(9) 0.0312(9) -0.0022(8)
C13 0.0742(14) 0.0491(12) 0.0769(14) 0.0044(10) 0.0549(12) 0.0031(10)
C14 0.0486(11) 0.0531(12) 0.0858(15) 0.0058(9) 0.0350(11) 0.0145(11)
C15 0.0433(10) 0.0517(12) 0.0670(12) -0.0033(8) 0.0176(9) 0.0066(10)
C16 0.0437(9) 0.0414(10) 0.0479(10) -0.0033(7) 0.0190(7) -0.0026(8)
C17 0.0362(8) 0.0455(10) 0.0329(8) 0.0014(7) 0.0103(6) -0.0036(7)
C18 0.0503(10) 0.0484(11) 0.0460(10) 0.0016(8) 0.0220(8) -0.0058(8)
C19 0.0502(10) 0.0604(12) 0.0519(11) 0.0054(9) 0.0225(9) -0.0127(9)
C20 0.0463(10) 0.0751(14) 0.0370(9) 0.0064(9) 0.0155(7) -0.0053(9)
C21 0.0724(13) 0.0688(14) 0.0397(10) 0.0044(11) 0.0242(9) 0.0074(9)
C22 0.0664(12) 0.0503(11) 0.0390(9) 0.0066(9) 0.0196(8) 0.0004(8)
C23 0.0841(16) 0.102(2) 0.0469(11) 0.0109(14) 0.0328(11) -0.0068(12)
C24 0.0516(10) 0.0380(9) 0.0379(8) -0.0074(8) 0.0104(7) 0.0017(7)
C25 0.123(2) 0.0343(12) 0.106(2) -0.0138(12) 0.0565(18) -0.0164(12)
N1 0.0402(7) 0.0371(7) 0.0361(7) -0.0032(6) 0.0169(6) -0.0053(6)
O1 0.0406(6) 0.0594(8) 0.0419(6) -0.0064(6) 0.0079(5) 0.0042(6)
O2 0.0450(6) 0.0381(7) 0.0427(6) -0.0064(5) 0.0223(5) -0.0115(5)
O3 0.230(3) 0.0594(11) 0.0599(11) -0.0586(13) 0.0579(14) -0.0059(8)
O4 0.1217(13) 0.0332(7) 0.0694(10) -0.0144(8) 0.0526(9) -0.0117(7)

loop_
_atom_type_symbol
_atom_type_description
_atom_type_scat_dispersion_real
_atom_type_scat_dispersion_imag
_atom_type_scat_source
C C 0.0033 0.0016 'International Tables Vol C Tables 4.2.6.8 and 6.1.1.4'
H H 0.0000 0.0000 'International Tables Vol C Tables 4.2.6.8 and 6.1.1.4'
N N 0.0061 0.0033 'International Tables Vol C Tables 4.2.6.8 and 6.1.1.4'
O O 0.0106 0.0060 'International Tables Vol C Tables 4.2.6.8 and 6.1.1.4'

loop_
_geom_angle_atom_site_label_1
_geom_angle_atom_site_label_2
_geom_angle_atom_site_label_3
_geom_angle
O1 C1 C6 121.96(15)
O1 C1 C2 116.73(16)
C6 C1 C2 121.31(17)
C3 C2 C1 119.17(19)
C3 C2 H2 120.4
C1 C2 H2 120.4
C2 C3 C4 120.76(18)
C2 C3 H3 119.6
C4 C3 H3 119.6
C3 C4 C5 119.41(19)
C3 C4 H4 120.3
C5 C4 H4 120.3
C4 C5 C6 121.32(19)
C4 C5 H5 119.3
C6 C5 H5 119.3
C1 C6 C5 118.01(16)
C1 C6 C7 121.70(15)
C5 C6 C7 120.26(16)
N1 C7 C6 111.58(13)
N1 C7 C8 105.54(12)
C6 C7 C8 113.59(13)
N1 C7 H7 108.7
C6 C7 H7 108.7
C8 C7 H7 108.7
C24 C8 C9 109.67(14)
C24 C8 C10 112.27(13)
C9 C8 C10 109.47(13)
C24 C8 C7 113.13(13)
C9 C8 C7 110.69(13)
C10 C8 C7 101.35(12)
O1 C9 C8 112.46(14)
O1 C9 H9A 109.1
C8 C9 H9A 109.1
O1 C9 H9B 109.1
C8 C9 H9B 109.1
H9A C9 H9B 107.8
O2 C10 C17 108.13(13)
O2 C10 C8 101.51(12)
C17 C10 C8 119.25(13)
O2 C10 H10 109.1
C17 C10 H10 109.1
C8 C10 H10 109.1
C16 C11 C12 118.91(16)
C16 C11 N1 119.98(14)
C12 C11 N1 120.78(15)
C13 C12 C11 119.71(18)
C13 C12 H12 120.1
C11 C12 H12 120.1
C14 C13 C12 120.97(18)
C14 C13 H13 119.5
C12 C13 H13 119.5
C15 C14 C13 119.32(18)
C15 C14 H14 120.3
C13 C14 H14 120.3
C14 C15 C16 121.0(2)
C14 C15 H15 119.5
C16 C15 H15 119.5
C15 C16 C11 120.13(17)
C15 C16 H16 119.9
C11 C16 H16 119.9
C22 C17 C18 118.46(16)
C22 C17 C10 120.09(16)
C18 C17 C10 121.39(15)
C17 C18 C19 120.50(18)
C17 C18 H18 119.7
C19 C18 H18 119.7
C20 C19 C18 121.11(19)
C20 C19 H19 119.4
C18 C19 H19 119.4
C21 C20 C19 117.84(17)
C21 C20 C23 122.1(2)
C19 C20 C23 120.1(2)
C20 C21 C22 121.52(19)
C20 C21 H21 119.2
C22 C21 H21 119.2
C17 C22 C21 120.52(19)
C17 C22 H22 119.7
C21 C22 H22 119.7
C20 C23 H23A 109.5
C20 C23 H23B 109.5
H23A C23 H23B 109.5
C20 C23 H23C 109.5
H23A C23 H23C 109.5
H23B C23 H23C 109.5
O3 C24 O4 121.62(18)
O3 C24 C8 124.52(17)
O4 C24 C8 113.86(15)
O4 C25 H25A 109.5
O4 C25 H25B 109.5
H25A C25 H25B 109.5
O4 C25 H25C 109.5
H25A C25 H25C 109.5
H25B C25 H25C 109.5
C11 N1 O2 110.86(12)
C11 N1 C7 118.62(13)
O2 N1 C7 105.67(11)
C1 O1 C9 112.99(13)
N1 O2 C10 105.79(11)
C24 O4 C25 116.71(17)

loop_
_geom_bond_atom_site_label_1
_geom_bond_atom_site_label_2
_geom_bond_distance
C1 O1 1.376(2)
C1 C6 1.383(2)
C1 C2 1.395(2)
C2 C3 1.376(3)
C2 H2 0.9300
C3 C4 1.380(3)
C3 H3 0.9300
C4 C5 1.383(3)
C4 H4 0.9300
C5 C6 1.393(2)
C5 H5 0.9300
C6 C7 1.512(2)
C7 N1 1.488(2)
C7 C8 1.553(2)
C7 H7 0.9800
C8 C24 1.518(2)
C8 C9 1.529(2)
C8 C10 1.550(2)
C9 O1 1.432(2)
C9 H9A 0.9700
C9 H9B 0.9700
C10 O2 1.4368(19)
C10 C17 1.513(2)
C10 H10 0.9800
C11 C16 1.389(2)
C11 C12 1.392(2)
C11 N1 1.429(2)
C12 C13 1.391(3)
C12 H12 0.9300
C13 C14 1.371(3)
C13 H13 0.9300
C14 C15 1.369(3)
C14 H14 0.9300
C15 C16 1.385(2)
C15 H15 0.9300
C16 H16 0.9300
C17 C22 1.382(3)
C17 C18 1.384(2)
C18 C19 1.390(2)
C18 H18 0.9300
C19 C20 1.385(3)
C19 H19 0.9300
C20 C21 1.376(3)
C20 C23 1.511(3)
C21 C22 1.386(2)
C21 H21 0.9300
C22 H22 0.9300
C23 H23A 0.9600
C23 H23B 0.9600
C23 H23C 0.9600
C24 O3 1.178(2)
C24 O4 1.300(2)
C25 O4 1.447(2)
C25 H25A 0.9600
C25 H25B 0.9600
C25 H25C 0.9600
N1 O2 1.4326(16)

loop_
_geom_hbond_atom_site_label_D
_geom_hbond_atom_site_label_H
_geom_hbond_atom_site_label_A
_geom_hbond_site_symmetry_A
_geom_hbond_distance_DH
_geom_hbond_distance_HA
_geom_hbond_distance_DA
_geom_hbond_angle_DHA
_geom_hbond_publ_flag
C2 H2 Cg5 4_565 0.93 2.91 3.757(2) 151 yes
C25 H25B Cg3 1_545 0.96 2.71 3.450(3) 134 yes

loop_
_geom_torsion_atom_site_label_1
_geom_torsion_atom_site_label_2
_geom_torsion_atom_site_label_3
_geom_torsion_atom_site_label_4
_geom_torsion
O1 C1 C2 C3 179.09(17)
C6 C1 C2 C3 -1.3(3)
C1 C2 C3 C4 0.1(3)
C2 C3 C4 C5 1.1(3)
C3 C4 C5 C6 -1.1(3)
O1 C1 C6 C5 -179.12(16)
C2 C1 C6 C5 1.2(3)
O1 C1 C6 C7 3.0(3)
C2 C1 C6 C7 -176.68(16)
C4 C5 C6 C1 -0.1(3)
C4 C5 C6 C7 177.88(17)
C1 C6 C7 N1 -125.26(16)
C5 C6 C7 N1 56.9(2)
C1 C6 C7 C8 -6.1(2)
C5 C6 C7 C8 176.00(15)
N1 C7 C8 C24 -134.90(14)
C6 C7 C8 C24 102.56(16)
N1 C7 C8 C9 101.55(15)
C6 C7 C8 C9 -20.99(18)
N1 C7 C8 C10 -14.50(15)
C6 C7 C8 C10 -137.04(14)
C24 C8 C9 O1 -72.08(17)
C10 C8 C9 O1 164.32(13)
C7 C8 C9 O1 53.43(18)
C24 C8 C10 O2 156.94(13)
C9 C8 C10 O2 -81.01(14)
C7 C8 C10 O2 35.94(14)
C24 C8 C10 C17 -84.50(19)
C9 C8 C10 C17 37.5(2)
C7 C8 C10 C17 154.50(15)
C16 C11 C12 C13 -0.2(3)
N1 C11 C12 C13 173.12(16)
C11 C12 C13 C14 -0.3(3)
C12 C13 C14 C15 0.8(3)
C13 C14 C15 C16 -0.7(3)
C14 C15 C16 C11 0.1(3)
C12 C11 C16 C15 0.3(3)
N1 C11 C16 C15 -173.06(16)
O2 C10 C17 C22 -161.69(15)
C8 C10 C17 C22 83.2(2)
O2 C10 C17 C18 15.5(2)
C8 C10 C17 C18 -99.61(19)
C22 C17 C18 C19 1.6(3)
C10 C17 C18 C19 -175.59(15)
C17 C18 C19 C20 -1.3(3)
C18 C19 C20 C21 -0.6(3)
C18 C19 C20 C23 178.06(19)
C19 C20 C21 C22 2.2(3)
C23 C20 C21 C22 -176.5(2)
C18 C17 C22 C21 -0.1(3)
C10 C17 C22 C21 177.14(17)
C20 C21 C22 C17 -1.8(3)
C9 C8 C24 O3 -80.1(3)
C10 C8 C24 O3 41.9(3)
C7 C8 C24 O3 155.8(2)
C9 C8 C24 O4 99.69(18)
C10 C8 C24 O4 -138.38(16)
C7 C8 C24 O4 -24.4(2)
C16 C11 N1 O2 -25.1(2)
C12 C11 N1 O2 161.65(14)
C16 C11 N1 C7 -147.58(15)
C12 C11 N1 C7 39.2(2)
C6 C7 N1 C11 -123.39(15)
C8 C7 N1 C11 112.79(15)
C6 C7 N1 O2 111.56(14)
C8 C7 N1 O2 -12.26(15)
C6 C1 O1 C9 29.8(2)
C2 C1 O1 C9 -150.52(16)
C8 C9 O1 C1 -58.64(19)
C11 N1 O2 C10 -92.54(14)
C7 N1 O2 C10 37.19(14)
C17 C10 O2 N1 -172.31(12)
C8 C10 O2 N1 -46.05(13)
O3 C24 O4 C25 0.6(3)
C8 C24 O4 C25 -179.18(19)
